data_4031354
loop_
_publ_author_name
'Wei, Baosheng'
'Li, Heng'
'Yin, Jianhao'
'Zhang, Wen-Xiong'
'Xi, Zhenfeng'

_publ_section_title
;
 Reaction of Dilithio Reagents with PhSiH3: Formation of Siloles and
 3-Silacyclopentenes.
;
_journal_issue 17
_journal_name_full 'The Journal of organic chemistry'
_journal_page_first 8758
_journal_page_last 8762
_journal_paper_doi 10.1021/acs.joc.5b01595
_journal_volume 80
_journal_year 2015
_chemical_formula_moiety 'C28 H36 Si3'
_chemical_formula_sum 'C28 H36 Si3'
_chemical_formula_weight 456.84
_space_group_crystal_system triclinic
_space_group_IT_number 2
_space_group_name_Hall '-P 1'
_space_group_name_H-M_alt 'P -1'
_symmetry_space_group_name_Hall '-P 1'
_symmetry_space_group_name_H-M 'P -1'
_atom_sites_solution_hydrogens geom
_atom_sites_solution_primary iterative
_audit_creation_date 2015-05-16
_audit_creation_method
;
Olex2 1.2
(compiled 2015.01.26 svn.r3150 for OlexSys, GUI svn.r4998)
;
_cell_angle_alpha 70.176(5)
_cell_angle_beta 72.274(6)
_cell_angle_gamma 76.538(5)
_cell_formula_units_Z 2
_cell_length_a 9.6233(7)
_cell_length_b 10.8425(5)
_cell_length_c 14.8348(11)
_cell_measurement_reflns_used 3668
_cell_measurement_temperature 180.00(10)
_cell_measurement_theta_max 27.8660
_cell_measurement_theta_min 3.8590
_cell_volume 1372.44(17)
_computing_cell_refinement
;
CrysAlisPro, Agilent Technologies,
Version 1.171.36.32 (release 02-08-2013 CrysAlis171 .NET)
(compiled Aug  2 2013,16:46:58)
;
_computing_data_collection
;
CrysAlisPro, Agilent Technologies,
Version 1.171.36.32 (release 02-08-2013 CrysAlis171 .NET)
(compiled Aug  2 2013,16:46:58)
;
_computing_data_reduction
;
CrysAlisPro, Agilent Technologies,
Version 1.171.36.32 (release 02-08-2013 CrysAlis171 .NET)
(compiled Aug  2 2013,16:46:58)
;
_computing_molecular_graphics 'Olex2 (Dolomanov et al., 2009)'
_computing_publication_material 'Olex2 (Dolomanov et al., 2009)'
_computing_structure_refinement 'ShelXL (Sheldrick, 2008)'
_computing_structure_solution
;
Superflip (Palatinus & Chapuis, 2007;Palatinus & van der Lee, 2008;
Palatinus et al., 2012)
;
_diffrn_ambient_temperature 180.00(10)
_diffrn_detector_area_resol_mean 10.3914
_diffrn_measured_fraction_theta_full 0.998
_diffrn_measured_fraction_theta_max 0.998
_diffrn_measurement_details
;
  1 omega   -9.00   84.00   1.0000   10.2300
omega____ theta____ kappa____ phi______ frames
    -       10.7017   57.0000   90.0000 93

  2 omega  -68.00   38.00   1.0000   10.2300
omega____ theta____ kappa____ phi______ frames
    -       10.7017  -77.0000  -30.0000 106

  3 omega   -5.00   22.00   1.0000   10.2300
omega____ theta____ kappa____ phi______ frames
    -       10.7017   79.0000 -172.0000 27

  4 omega   35.00   63.00   1.0000   10.2300
omega____ theta____ kappa____ phi______ frames
    -       10.7017  178.0000  -30.0000 28

  5 omega  -18.00    8.00   1.0000   10.2300
omega____ theta____ kappa____ phi______ frames
    -      -11.5610  -99.0000 -120.0000 26

  6 omega  -25.00   14.00   1.0000   10.2300
omega____ theta____ kappa____ phi______ frames
    -      -11.5610   79.0000 -172.0000 39

  7 omega -100.00  -75.00   1.0000   10.2300
omega____ theta____ kappa____ phi______ frames
    -      -11.5610  178.0000  120.0000 25

  8 omega  -83.00  -56.00   1.0000   10.2300
omega____ theta____ kappa____ phi______ frames
    -      -11.5610  -77.0000   30.0000 27
;
_diffrn_measurement_device_type 'SuperNova, Dual, Cu at zero, Atlas'
_diffrn_measurement_method '\w scans'
_diffrn_orient_matrix_UB_11 -0.0440212000
_diffrn_orient_matrix_UB_12 -0.0126447000
_diffrn_orient_matrix_UB_13 -0.0256184000
_diffrn_orient_matrix_UB_21 -0.0641821000
_diffrn_orient_matrix_UB_22 0.0129701000
_diffrn_orient_matrix_UB_23 0.0365921000
_diffrn_orient_matrix_UB_31 -0.0076398000
_diffrn_orient_matrix_UB_32 0.0679030000
_diffrn_orient_matrix_UB_33 -0.0274770000
_diffrn_radiation_monochromator mirror
_diffrn_radiation_type MoK\a
_diffrn_radiation_wavelength 0.71073
_diffrn_reflns_av_R_equivalents 0.0330
_diffrn_reflns_av_unetI/netI 0.0505
_diffrn_reflns_laue_measured_fraction_full 0.998
_diffrn_reflns_laue_measured_fraction_max 0.998
_diffrn_reflns_limit_h_max 11
_diffrn_reflns_limit_h_min -10
_diffrn_reflns_limit_k_max 13
_diffrn_reflns_limit_k_min -13
_diffrn_reflns_limit_l_max 16
_diffrn_reflns_limit_l_min -18
_diffrn_reflns_number 11830
_diffrn_reflns_point_group_measured_fraction_full 0.998
_diffrn_reflns_point_group_measured_fraction_max 0.998
_diffrn_reflns_theta_full 25.242
_diffrn_reflns_theta_max 26.022
_diffrn_reflns_theta_min 2.997
_diffrn_source 'SuperNova (Mo) X-ray Source'
_exptl_absorpt_coefficient_mu 0.186
_exptl_absorpt_correction_T_max 1.00000
_exptl_absorpt_correction_T_min 0.61595
_exptl_absorpt_correction_type multi-scan
_exptl_absorpt_process_details
;
CrysAlisPro, Agilent Technologies,
Version 1.171.36.32 (release 02-08-2013 CrysAlis171 .NET)
(compiled Aug  2 2013,16:46:58)
Empirical absorption correction using spherical harmonics,
 implemented in SCALE3 ABSPACK scaling algorithm.
;
_exptl_crystal_colour 'clear whiteish colourless'
_exptl_crystal_colour_lustre clear
_exptl_crystal_colour_modifier whiteish
_exptl_crystal_colour_primary colourless
_exptl_crystal_density_diffrn 1.105
_exptl_crystal_description
;
;
_exptl_crystal_F_000 492
_exptl_crystal_size_max 0.15
_exptl_crystal_size_mid 0.15
_exptl_crystal_size_min 0.15
_refine_diff_density_max 0.428
_refine_diff_density_min -0.404
_refine_diff_density_rms 0.049
_refine_ls_extinction_method none
_refine_ls_goodness_of_fit_ref 1.040
_refine_ls_hydrogen_treatment constr
_refine_ls_matrix_type full
_refine_ls_number_parameters 286
_refine_ls_number_reflns 5403
_refine_ls_number_restraints 0
_refine_ls_restrained_S_all 1.040
_refine_ls_R_factor_all 0.0748
_refine_ls_R_factor_gt 0.0478
_refine_ls_shift/su_max 0.001
_refine_ls_shift/su_mean 0.000
_refine_ls_structure_factor_coef Fsqd
_refine_ls_weighting_details
;
 w=1/[\s^2^(Fo^2^)+(0.0415P)^2^+0.7892P]
 where P=(Fo^2^+2Fc^2^)/3
;
_refine_ls_weighting_scheme calc
_refine_ls_wR_factor_gt 0.1065
_refine_ls_wR_factor_ref 0.1231
_reflns_Friedel_coverage 0.000
_reflns_number_gt 3943
_reflns_number_total 5403
_reflns_threshold_expression 'I > 2\s(I)'
_cod_data_source_file jo5b01595_si_002.cif
_cod_data_source_block exp_3856
_cod_depositor_comments 'Adding full bibliography for 4031354.cif.'
_cod_original_cell_volume 1372.45(17)
_cod_database_code 4031354
_shelxl_version_number 2013-2
_chemical_oxdiff_formula 'C25 H30 Si3'
_shelx_space_group_comment
;
The symmetry employed for this shelxl refinement is uniquely defined
by the following loop, which should always be used as a source of
symmetry information in preference to the above space-group names.
They are only intended as comments.
;
_reflns_odcompleteness_completeness 99.82
_reflns_odcompleteness_iscentric 1
_reflns_odcompleteness_theta 25.97
_olex2_refinement_description
;
1. Fixed Uiso
 At 1.2 times of:
  All C(H) groups, All Si(H) groups
 At 1.5 times of:
  All C(H,H,H) groups
2.a Ternary CH refined with riding coordinates:
 Si1(H1), C1(H1A), C4(H4)
2.b Aromatic/amide H refined with riding coordinates:
 C6(H6), C10(H10), C12(H12), C8(H8), C16(H16), C9(H9), C7(H7), C24(H24),
 C13(H13), C26(H26), C28(H28), C15(H15), C14(H14), C27(H27), C25(H25)
2.c Idealised Me refined as rotating group:
 C21(H21A,H21B,H21C), C19(H19A,H19B,H19C), C22(H22A,H22B,H22C), C20(H20A,H20B,
 H20C), C17(H17A,H17B,H17C), C18(H18A,H18B,H18C)
;
_olex2_date_sample_data_collection 2014-07-10
_olex2_submission_special_instructions 'No special instructions were received'

loop_
_space_group_symop_operation_xyz
'x, y, z'
'-x, -y, -z'

loop_
_atom_site_label
_atom_site_type_symbol
_atom_site_fract_x
_atom_site_fract_y
_atom_site_fract_z
_atom_site_U_iso_or_equiv
_atom_site_adp_type
_atom_site_occupancy
_atom_site_site_symmetry_order
_atom_site_calc_flag
_atom_site_refinement_flags_posn
Si1 Si 0.86615(7) -0.00274(6) 0.75885(5) 0.03003(17) Uani 1 1 d .
H1 H 0.9310 -0.0294 0.7013 0.036 Uiso 1 1 calc R
Si2 Si 0.71535(8) 0.18787(7) 0.59010(5) 0.03604(18) Uani 1 1 d .
Si3 Si 1.18007(7) 0.01226(7) 0.77513(5) 0.03679(19) Uani 1 1 d .
C23 C 0.7629(3) -0.1412(2) 0.84440(18) 0.0345(6) Uani 1 1 d .
C5 C 0.7434(2) 0.3997(2) 0.70537(16) 0.0288(5) Uani 1 1 d .
C2 C 0.8126(2) 0.2580(2) 0.73406(15) 0.0262(5) Uani 1 1 d .
C1 C 0.7444(2) 0.1568(2) 0.71618(16) 0.0267(5) Uani 1 1 d .
H1A H 0.6474 0.1506 0.7630 0.032 Uiso 1 1 calc R
C3 C 0.9225(2) 0.2140(2) 0.78055(16) 0.0274(5) Uani 1 1 d .
C4 C 0.9753(2) 0.0648(2) 0.81303(17) 0.0295(5) Uani 1 1 d .
H4 H 0.9430 0.0327 0.8853 0.035 Uiso 1 1 calc R
C11 C 0.9933(3) 0.3000(2) 0.80862(18) 0.0333(5) Uani 1 1 d .
C6 C 0.5990(3) 0.4363(2) 0.75334(19) 0.0397(6) Uani 1 1 d .
H6 H 0.5475 0.3722 0.8032 0.048 Uiso 1 1 calc R
C10 C 0.8144(3) 0.4977(2) 0.62989(19) 0.0436(6) Uani 1 1 d .
H10 H 0.9104 0.4762 0.5951 0.052 Uiso 1 1 calc R
C12 C 1.0871(3) 0.3860(3) 0.7393(2) 0.0458(7) Uani 1 1 d .
H12 H 1.1029 0.3956 0.6724 0.055 Uiso 1 1 calc R
C8 C 0.6036(3) 0.6614(2) 0.6542(2) 0.0526(8) Uani 1 1 d .
H8 H 0.5576 0.7486 0.6374 0.063 Uiso 1 1 calc R
C16 C 0.9728(3) 0.2886(3) 0.9078(2) 0.0458(7) Uani 1 1 d .
H16 H 0.9100 0.2318 0.9557 0.055 Uiso 1 1 calc R
C9 C 0.7445(3) 0.6272(3) 0.6053(2) 0.0549(8) Uani 1 1 d .
H9 H 0.7946 0.6917 0.5546 0.066 Uiso 1 1 calc R
C7 C 0.5301(3) 0.5658(3) 0.7287(2) 0.0498(7) Uani 1 1 d .
H7 H 0.4338 0.5882 0.7627 0.060 Uiso 1 1 calc R
C21 C 1.2839(3) 0.0536(3) 0.8461(2) 0.0543(7) Uani 1 1 d .
H21A H 1.2778 0.1480 0.8291 0.081 Uiso 1 1 calc GR
H21B H 1.3854 0.0148 0.8302 0.081 Uiso 1 1 calc GR
H21C H 1.2421 0.0192 0.9157 0.081 Uiso 1 1 calc GR
C24 C 0.6504(3) -0.1222(2) 0.9248(2) 0.0468(7) Uani 1 1 d .
H24 H 0.6297 -0.0404 0.9372 0.056 Uiso 1 1 calc R
C13 C 1.1582(4) 0.4582(3) 0.7692(2) 0.0588(8) Uani 1 1 d .
H13 H 1.2213 0.5152 0.7220 0.071 Uiso 1 1 calc R
C26 C 0.5984(4) -0.3424(3) 0.9706(3) 0.0680(10) Uani 1 1 d .
H26 H 0.5434 -0.4092 1.0127 0.082 Uiso 1 1 calc R
C19 C 0.6675(3) 0.0300(3) 0.5899(2) 0.0493(7) Uani 1 1 d .
H19A H 0.7531 -0.0366 0.5904 0.074 Uiso 1 1 calc GR
H19B H 0.6345 0.0451 0.5316 0.074 Uiso 1 1 calc GR
H19C H 0.5905 0.0005 0.6475 0.074 Uiso 1 1 calc GR
C22 C 1.2160(3) -0.1716(3) 0.7989(2) 0.0593(8) Uani 1 1 d .
H22A H 1.1663 -0.2132 0.8657 0.089 Uiso 1 1 calc GR
H22B H 1.3201 -0.2014 0.7893 0.089 Uiso 1 1 calc GR
H22C H 1.1800 -0.1947 0.7540 0.089 Uiso 1 1 calc GR
C28 C 0.7914(4) -0.2650(3) 0.8286(2) 0.0520(7) Uani 1 1 d .
H28 H 0.8658 -0.2813 0.7750 0.062 Uiso 1 1 calc R
C15 C 1.0445(4) 0.3607(3) 0.9365(2) 0.0588(8) Uani 1 1 d .
H15 H 1.0305 0.3511 1.0032 0.071 Uiso 1 1 calc R
C14 C 1.1360(4) 0.4460(3) 0.8667(3) 0.0608(9) Uani 1 1 d .
H14 H 1.1828 0.4954 0.8859 0.073 Uiso 1 1 calc R
C20 C 1.2441(3) 0.0943(3) 0.6407(2) 0.0547(8) Uani 1 1 d .
H20A H 1.1837 0.0789 0.6058 0.082 Uiso 1 1 calc GR
H20B H 1.3448 0.0586 0.6173 0.082 Uiso 1 1 calc GR
H20C H 1.2368 0.1879 0.6296 0.082 Uiso 1 1 calc GR
C27 C 0.7086(4) -0.3653(3) 0.8928(3) 0.0674(10) Uani 1 1 d .
H27 H 0.7292 -0.4481 0.8821 0.081 Uiso 1 1 calc R
C17 C 0.5612(4) 0.3237(3) 0.5652(2) 0.0603(9) Uani 1 1 d .
H17A H 0.4748 0.3058 0.6183 0.091 Uiso 1 1 calc GR
H17B H 0.5412 0.3295 0.5043 0.091 Uiso 1 1 calc GR
H17C H 0.5881 0.4061 0.5603 0.091 Uiso 1 1 calc GR
C25 C 0.5679(4) -0.2208(3) 0.9873(2) 0.0611(9) Uani 1 1 d .
H25 H 0.4922 -0.2049 1.0403 0.073 Uiso 1 1 calc R
C18 C 0.8877(4) 0.2278(3) 0.4930(2) 0.0631(9) Uani 1 1 d .
H18A H 0.9116 0.3091 0.4928 0.095 Uiso 1 1 calc GR
H18B H 0.8735 0.2375 0.4295 0.095 Uiso 1 1 calc GR
H18C H 0.9670 0.1575 0.5065 0.095 Uiso 1 1 calc GR

loop_
_atom_site_aniso_label
_atom_site_aniso_U_11
_atom_site_aniso_U_22
_atom_site_aniso_U_33
_atom_site_aniso_U_23
_atom_site_aniso_U_13
_atom_site_aniso_U_12
Si1 0.0318(4) 0.0249(3) 0.0362(4) -0.0128(3) -0.0113(3) 0.0002(3)
Si2 0.0411(4) 0.0358(4) 0.0364(4) -0.0107(3) -0.0170(3) -0.0051(3)
Si3 0.0297(4) 0.0404(4) 0.0430(4) -0.0174(3) -0.0144(3) 0.0049(3)
C23 0.0438(15) 0.0233(11) 0.0428(14) -0.0063(10) -0.0248(12) -0.0030(11)
C5 0.0315(13) 0.0239(11) 0.0345(12) -0.0067(9) -0.0137(10) -0.0058(10)
C2 0.0279(12) 0.0246(11) 0.0263(11) -0.0089(9) -0.0043(9) -0.0049(9)
C1 0.0259(12) 0.0234(11) 0.0309(12) -0.0090(9) -0.0066(9) -0.0025(9)
C3 0.0260(12) 0.0264(11) 0.0308(12) -0.0108(9) -0.0068(9) -0.0020(9)
C4 0.0318(13) 0.0270(12) 0.0313(12) -0.0101(10) -0.0099(10) -0.0017(10)
C11 0.0329(13) 0.0271(12) 0.0459(14) -0.0144(11) -0.0179(11) 0.0010(10)
C6 0.0419(15) 0.0262(12) 0.0468(15) -0.0108(11) -0.0063(12) -0.0027(11)
C10 0.0359(15) 0.0383(14) 0.0489(16) 0.0029(12) -0.0128(12) -0.0113(12)
C12 0.0474(16) 0.0430(15) 0.0539(16) -0.0076(13) -0.0231(13) -0.0151(13)
C8 0.0581(19) 0.0233(13) 0.085(2) -0.0072(14) -0.0429(17) -0.0003(13)
C16 0.0539(17) 0.0436(15) 0.0483(16) -0.0206(13) -0.0147(13) -0.0093(13)
C9 0.058(2) 0.0320(15) 0.068(2) 0.0109(13) -0.0274(16) -0.0171(14)
C7 0.0475(17) 0.0328(14) 0.0719(19) -0.0228(14) -0.0170(14) 0.0034(13)
C21 0.0392(16) 0.0653(19) 0.0674(19) -0.0276(16) -0.0270(14) 0.0062(14)
C24 0.0595(18) 0.0285(13) 0.0490(16) -0.0057(12) -0.0141(14) -0.0069(13)
C13 0.063(2) 0.0494(17) 0.075(2) -0.0073(15) -0.0338(17) -0.0224(16)
C26 0.098(3) 0.0484(19) 0.063(2) 0.0038(16) -0.031(2) -0.036(2)
C19 0.0502(17) 0.0500(17) 0.0627(18) -0.0294(14) -0.0243(14) -0.0017(14)
C22 0.0546(19) 0.0485(17) 0.076(2) -0.0295(16) -0.0244(16) 0.0189(14)
C28 0.073(2) 0.0328(14) 0.0604(18) -0.0169(13) -0.0275(16) -0.0076(14)
C15 0.078(2) 0.0583(19) 0.0613(19) -0.0309(16) -0.0318(17) -0.0094(17)
C14 0.070(2) 0.0483(17) 0.089(2) -0.0263(17) -0.0437(19) -0.0121(16)
C20 0.0372(16) 0.079(2) 0.0482(17) -0.0235(15) -0.0040(13) -0.0091(15)
C27 0.112(3) 0.0273(15) 0.082(2) -0.0099(15) -0.050(2) -0.0197(17)
C17 0.078(2) 0.0457(17) 0.074(2) -0.0186(15) -0.0525(18) 0.0067(16)
C25 0.072(2) 0.0445(17) 0.0576(19) -0.0001(14) -0.0097(16) -0.0209(16)
C18 0.070(2) 0.077(2) 0.0403(16) -0.0132(15) -0.0059(15) -0.0217(19)

loop_
_atom_type_symbol
_atom_type_description
_atom_type_scat_dispersion_real
_atom_type_scat_dispersion_imag
_atom_type_scat_source
C C 0.0033 0.0016 'International Tables Vol C Tables 4.2.6.8 and 6.1.1.4'
H H 0.0000 0.0000 'International Tables Vol C Tables 4.2.6.8 and 6.1.1.4'
Si Si 0.0817 0.0704 'International Tables Vol C Tables 4.2.6.8 and 6.1.1.4'

loop_
_geom_angle_atom_site_label_1
_geom_angle_atom_site_label_2
_geom_angle_atom_site_label_3
_geom_angle
C23 Si1 C1 113.89(10)
C23 Si1 C4 116.85(10)
C1 Si1 C4 96.90(10)
C19 Si2 C1 106.13(11)
C17 Si2 C1 111.63(12)
C17 Si2 C19 109.09(13)
C17 Si2 C18 109.94(16)
C18 Si2 C1 110.35(12)
C18 Si2 C19 109.60(14)
C21 Si3 C4 112.93(12)
C21 Si3 C22 107.43(14)
C22 Si3 C4 108.58(12)
C20 Si3 C4 107.79(12)
C20 Si3 C21 110.42(14)
C20 Si3 C22 109.65(14)
C24 C23 Si1 120.53(18)
C24 C23 C28 117.4(2)
C28 C23 Si1 122.1(2)
C6 C5 C2 119.52(19)
C10 C5 C2 123.3(2)
C10 C5 C6 117.2(2)
C5 C2 C1 117.05(19)
C3 C2 C5 124.13(19)
C3 C2 C1 118.64(19)
Si1 C1 Si2 114.08(11)
C2 C1 Si1 102.55(15)
C2 C1 Si2 118.88(15)
C2 C3 C4 118.83(19)
C2 C3 C11 124.6(2)
C11 C3 C4 116.43(19)
Si3 C4 Si1 113.33(11)
C3 C4 Si1 102.31(15)
C3 C4 Si3 115.90(15)
C12 C11 C3 122.3(2)
C12 C11 C16 117.9(2)
C16 C11 C3 119.7(2)
C7 C6 C5 121.6(2)
C5 C10 C9 121.0(3)
C11 C12 C13 120.4(3)
C9 C8 C7 119.3(3)
C15 C16 C11 121.1(3)
C8 C9 C10 120.9(2)
C8 C7 C6 120.0(3)
C25 C24 C23 122.0(3)
C14 C13 C12 120.7(3)
C27 C26 C25 120.1(3)
C23 C28 C27 120.4(3)
C14 C15 C16 120.1(3)
C13 C14 C15 119.8(2)
C26 C27 C28 120.4(3)
C26 C25 C24 119.6(3)

loop_
_geom_bond_atom_site_label_1
_geom_bond_atom_site_label_2
_geom_bond_distance
Si1 C23 1.867(2)
Si1 C1 1.879(2)
Si1 C4 1.885(2)
Si2 C1 1.880(2)
Si2 C19 1.875(2)
Si2 C17 1.858(3)
Si2 C18 1.863(3)
Si3 C4 1.883(2)
Si3 C21 1.865(3)
Si3 C22 1.870(3)
Si3 C20 1.858(3)
C23 C24 1.384(4)
C23 C28 1.391(3)
C5 C2 1.495(3)
C5 C6 1.388(3)
C5 C10 1.384(3)
C2 C1 1.532(3)
C2 C3 1.344(3)
C3 C4 1.531(3)
C3 C11 1.496(3)
C11 C12 1.385(3)
C11 C16 1.390(3)
C6 C7 1.383(4)
C10 C9 1.386(4)
C12 C13 1.395(4)
C8 C9 1.361(4)
C8 C7 1.373(4)
C16 C15 1.386(4)
C24 C25 1.381(4)
C13 C14 1.360(4)
C26 C27 1.358(5)
C26 C25 1.371(4)
C28 C27 1.402(4)
C15 C14 1.370(4)
